data_4101648
loop_
_publ_author_name
'Miller, Kevin L.'
'Williams, Bryan N.'
'Benitez, Diego'
'Carver, Colin T.'
'Ogilby, Kevin R.'
'Tkatchouk, Ekaterina'
'Goddard, 3rd, William A.'
'Diaconescu, Paula L.'

_publ_section_title
;
 Dearomatization reactions of N-heterocycles mediated by group 3
 complexes.
;
_journal_issue 1
_journal_name_full 'Journal of the American Chemical Society'
_journal_page_first 342
_journal_page_last 355
_journal_paper_doi 10.1021/ja908489p
_journal_volume 132
_journal_year 2010
_chemical_formula_moiety 'C49 H63 Fe N4 Si2 Y'
_chemical_formula_sum 'C49 H63 Fe N4 Si2 Y'
_chemical_formula_weight 908.97
_chemical_name_systematic
; 
 ? 
;
_space_group_IT_number 33
_symmetry_cell_setting orthorhombic
_symmetry_space_group_name_Hall 'P 2c -2n'
_symmetry_space_group_name_H-M 'P n a 21'
_atom_sites_solution_hydrogens geom
_atom_sites_solution_primary direct
_atom_sites_solution_secondary difmap
_audit_creation_method SHELXL-97
_cell_angle_alpha 90.00
_cell_angle_beta 90.00
_cell_angle_gamma 90.00
_cell_formula_units_Z 4
_cell_length_a 14.3694(13)
_cell_length_b 16.5282(14)
_cell_length_c 19.6525(17)
_cell_measurement_reflns_used 5496
_cell_measurement_temperature 125(2)
_cell_measurement_theta_max 23.6
_cell_measurement_theta_min 3.8
_cell_volume 4667.5(7)
_computing_cell_refinement 'Bruker APEX11'
_computing_data_collection 'Bruker APEX11'
_computing_data_reduction 'Bruker SAINT'
_computing_molecular_graphics 'Bruker SHELXTL'
_computing_publication_material 'Bruker SHELXTL'
_computing_structure_refinement 'SHELXL-97 (Sheldrick, 1997)'
_computing_structure_solution 'SHELXS-97 (Sheldrick, 1990)'
_diffrn_ambient_temperature 125(2)
_diffrn_measured_fraction_theta_full 0.994
_diffrn_measured_fraction_theta_max 0.994
_diffrn_measurement_device_type 'CCD area detector'
_diffrn_measurement_method 'phi and omega scans'
_diffrn_radiation_monochromator graphite
_diffrn_radiation_source 'fine-focus sealed tube'
_diffrn_radiation_type MoK\a
_diffrn_radiation_wavelength 0.71073
_diffrn_reflns_av_R_equivalents 0.0749
_diffrn_reflns_av_sigmaI/netI 0.1028
_diffrn_reflns_limit_h_max 19
_diffrn_reflns_limit_h_min -18
_diffrn_reflns_limit_k_max 22
_diffrn_reflns_limit_k_min -21
_diffrn_reflns_limit_l_max 26
_diffrn_reflns_limit_l_min -26
_diffrn_reflns_number 40174
_diffrn_reflns_theta_full 28.29
_diffrn_reflns_theta_max 28.29
_diffrn_reflns_theta_min 3.84
_exptl_absorpt_coefficient_mu 1.636
_exptl_absorpt_correction_T_max 0.9374
_exptl_absorpt_correction_T_min 0.7798
_exptl_absorpt_correction_type multi-scan
_exptl_absorpt_process_details 'Sadabs (Bruker)'
_exptl_crystal_colour orange
_exptl_crystal_density_diffrn 1.294
_exptl_crystal_density_method 'not measured'
_exptl_crystal_description block
_exptl_crystal_F_000 1912
_exptl_crystal_size_max 0.16
_exptl_crystal_size_mid 0.12
_exptl_crystal_size_min 0.04
_refine_diff_density_max 0.526
_refine_diff_density_min -0.433
_refine_diff_density_rms 0.076
_refine_ls_abs_structure_details 'Flack H D (1983), Acta Cryst. A39, 876-881'
_refine_ls_abs_structure_Flack -0.019(5)
_refine_ls_extinction_method none
_refine_ls_goodness_of_fit_ref 0.961
_refine_ls_hydrogen_treatment constr
_refine_ls_matrix_type full
_refine_ls_number_parameters 514
_refine_ls_number_reflns 11372
_refine_ls_number_restraints 1
_refine_ls_restrained_S_all 0.960
_refine_ls_R_factor_all 0.0850
_refine_ls_R_factor_gt 0.0469
_refine_ls_shift/su_max 0.001
_refine_ls_shift/su_mean 0.000
_refine_ls_structure_factor_coef Fsqd
_refine_ls_weighting_details 'calc w=1/[\s^2^(Fo^2^)+(0.0278P)^2^+0.0000P] where P=(Fo^2^+2Fc^2^)/3'
_refine_ls_weighting_scheme calc
_refine_ls_wR_factor_gt 0.0859
_refine_ls_wR_factor_ref 0.0979
_reflns_number_gt 8002
_reflns_number_total 11372
_reflns_threshold_expression >2sigma(I)
_cod_data_source_file ja908489p_si_002.cif
_cod_data_source_block 3Y-iqnMe
_cod_database_code 4101648

loop_
_symmetry_equiv_pos_as_xyz
'x, y, z'
'-x, -y, z+1/2'
'x+1/2, -y+1/2, z'
'-x+1/2, y+1/2, z+1/2'

loop_
_atom_site_label
_atom_site_type_symbol
_atom_site_fract_x
_atom_site_fract_y
_atom_site_fract_z
_atom_site_U_iso_or_equiv
_atom_site_adp_type
_atom_site_occupancy
_atom_site_symmetry_multiplicity
_atom_site_calc_flag
_atom_site_refinement_flags
_atom_site_disorder_assembly
_atom_site_disorder_group
Y1 Y 0.49439(2) 0.524748(19) 0.82565(2) 0.02116(8) Uani 1 1 d . . .
Si1 Si 0.72068(7) 0.47948(7) 0.73363(5) 0.0241(2) Uani 1 1 d . . .
Si2 Si 0.38218(7) 0.68878(6) 0.92802(5) 0.0243(2) Uani 1 1 d . . .
N1 N 0.6340(2) 0.47972(19) 0.79412(16) 0.0243(7) Uani 1 1 d . . .
N2 N 0.4585(2) 0.61200(19) 0.90801(15) 0.0233(7) Uani 1 1 d . . .
N3 N 0.3709(2) 0.44515(19) 0.79752(16) 0.0239(7) Uani 1 1 d . . .
N4 N 0.4612(2) 0.62171(19) 0.73332(16) 0.0247(7) Uani 1 1 d . . .
C1 C 0.3794(2) 0.6112(2) 0.70318(18) 0.0230(8) Uani 1 1 d . . .
H1A H 0.3481 0.5614 0.7106 0.028 Uiso 1 1 calc R . .
C2 C 0.3361(3) 0.6684(2) 0.66131(18) 0.0229(8) Uani 1 1 d . . .
C3 C 0.2459(3) 0.6572(2) 0.63414(19) 0.0283(9) Uani 1 1 d . . .
H3A H 0.2121 0.6092 0.6440 0.034 Uiso 1 1 calc R . .
C4 C 0.2073(3) 0.7157(3) 0.5936(2) 0.0370(10) Uani 1 1 d . . .
H4A H 0.1465 0.7083 0.5756 0.044 Uiso 1 1 calc R . .
C5 C 0.2570(3) 0.7862(3) 0.5786(2) 0.0361(10) Uani 1 1 d . . .
H5A H 0.2297 0.8262 0.5502 0.043 Uiso 1 1 calc R . .
C6 C 0.3437(3) 0.7985(3) 0.6040(2) 0.0338(10) Uani 1 1 d . . .
H6A H 0.3764 0.8466 0.5927 0.041 Uiso 1 1 calc R . .
C7 C 0.3859(3) 0.7407(2) 0.64700(18) 0.0253(9) Uani 1 1 d . . .
C8 C 0.4743(3) 0.7504(2) 0.6782(2) 0.0295(9) Uani 1 1 d . . .
H8A H 0.5095 0.7979 0.6694 0.035 Uiso 1 1 calc R . .
C9 C 0.5096(3) 0.6925(2) 0.72079(19) 0.0250(8) Uani 1 1 d . . .
C10 C 0.5997(3) 0.7018(3) 0.7571(2) 0.0341(10) Uani 1 1 d . . .
H10A H 0.6277 0.7540 0.7450 0.051 Uiso 1 1 calc R . .
H10B H 0.6418 0.6579 0.7438 0.051 Uiso 1 1 calc R . .
H10C H 0.5890 0.6998 0.8063 0.051 Uiso 1 1 calc R . .
C11 C 0.2818(2) 0.4609(2) 0.8316(2) 0.0233(8) Uani 1 1 d . . .
H11A H 0.2916 0.5059 0.8649 0.028 Uiso 1 1 calc R . .
C12 C 0.2053(2) 0.4866(2) 0.78284(18) 0.0226(8) Uani 1 1 d . . .
C13 C 0.1375(3) 0.5429(2) 0.7985(2) 0.0271(9) Uani 1 1 d . . .
H13A H 0.1410 0.5714 0.8404 0.033 Uiso 1 1 calc R . .
C14 C 0.0650(3) 0.5587(3) 0.7545(2) 0.0324(10) Uani 1 1 d . . .
H14A H 0.0189 0.5975 0.7660 0.039 Uiso 1 1 calc R . .
C15 C 0.0603(3) 0.5175(3) 0.6933(2) 0.0371(10) Uani 1 1 d . . .
H15A H 0.0100 0.5273 0.6630 0.045 Uiso 1 1 calc R . .
C16 C 0.1289(3) 0.4616(2) 0.6759(2) 0.0329(10) Uani 1 1 d . . .
H16A H 0.1247 0.4336 0.6338 0.039 Uiso 1 1 calc R . .
C17 C 0.2032(3) 0.4465(2) 0.7189(2) 0.0273(9) Uani 1 1 d . . .
C18 C 0.2827(3) 0.3980(2) 0.7011(2) 0.0286(9) Uani 1 1 d . . .
H18A H 0.2790 0.3624 0.6632 0.034 Uiso 1 1 calc R . .
C19 C 0.3635(3) 0.4021(2) 0.7378(2) 0.0271(9) Uani 1 1 d . . .
C20 C 0.4504(3) 0.3638(3) 0.7118(2) 0.0363(10) Uani 1 1 d . . .
H20A H 0.5011 0.3729 0.7442 0.055 Uiso 1 1 calc R . .
H20B H 0.4668 0.3877 0.6677 0.055 Uiso 1 1 calc R . .
H20C H 0.4404 0.3055 0.7062 0.055 Uiso 1 1 calc R . .
C21 C 0.2500(3) 0.3844(2) 0.87247(19) 0.0275(9) Uani 1 1 d . . .
H21A H 0.2388 0.3395 0.8402 0.033 Uiso 1 1 calc R . .
H21B H 0.3009 0.3677 0.9034 0.033 Uiso 1 1 calc R . .
C22 C 0.1631(3) 0.3984(2) 0.91367(19) 0.0274(9) Uani 1 1 d . . .
C23 C 0.1632(3) 0.4501(2) 0.96955(19) 0.0297(10) Uani 1 1 d . . .
H23A H 0.2202 0.4740 0.9836 0.036 Uiso 1 1 calc R . .
C24 C 0.0834(3) 0.4677(3) 1.0049(2) 0.0375(10) Uani 1 1 d . . .
H24A H 0.0854 0.5044 1.0420 0.045 Uiso 1 1 calc R . .
C25 C -0.0001(3) 0.4318(3) 0.9866(2) 0.0407(11) Uani 1 1 d . . .
H25A H -0.0553 0.4434 1.0114 0.049 Uiso 1 1 calc R . .
C26 C -0.0025(3) 0.3795(3) 0.9322(2) 0.0464(12) Uani 1 1 d . . .
H26A H -0.0592 0.3538 0.9200 0.056 Uiso 1 1 calc R . .
C28 C 0.8168(3) 0.5521(3) 0.7541(2) 0.0341(10) Uani 1 1 d . . .
H28A H 0.7909 0.6064 0.7602 0.051 Uiso 1 1 calc R . .
H28B H 0.8619 0.5527 0.7166 0.051 Uiso 1 1 calc R . .
H28C H 0.8480 0.5351 0.7961 0.051 Uiso 1 1 calc R . .
C29 C 0.6666(3) 0.5128(3) 0.65176(19) 0.0310(9) Uani 1 1 d . . .
H29A H 0.6397 0.5668 0.6575 0.046 Uiso 1 1 calc R . .
H29B H 0.6175 0.4746 0.6388 0.046 Uiso 1 1 calc R . .
H29C H 0.7142 0.5144 0.6161 0.046 Uiso 1 1 calc R . .
C30 C 0.7733(3) 0.3746(2) 0.7213(2) 0.0310(9) Uani 1 1 d . . .
C31 C 0.8298(3) 0.3469(3) 0.7835(2) 0.0470(12) Uani 1 1 d . . .
H31A H 0.8550 0.2927 0.7751 0.070 Uiso 1 1 calc R . .
H31B H 0.7893 0.3455 0.8236 0.070 Uiso 1 1 calc R . .
H31C H 0.8810 0.3849 0.7914 0.070 Uiso 1 1 calc R . .
C32 C 0.8390(3) 0.3750(3) 0.6591(2) 0.0407(11) Uani 1 1 d . . .
H32A H 0.8659 0.3210 0.6530 0.061 Uiso 1 1 calc R . .
H32B H 0.8890 0.4143 0.6665 0.061 Uiso 1 1 calc R . .
H32C H 0.8038 0.3899 0.6183 0.061 Uiso 1 1 calc R . .
C33 C 0.6952(3) 0.3135(3) 0.7084(2) 0.0435(11) Uani 1 1 d . . .
H33A H 0.7220 0.2594 0.7025 0.065 Uiso 1 1 calc R . .
H33B H 0.6610 0.3288 0.6672 0.065 Uiso 1 1 calc R . .
H33C H 0.6526 0.3131 0.7474 0.065 Uiso 1 1 calc R . .
C34 C 0.3206(3) 0.7192(3) 0.84808(19) 0.0332(10) Uani 1 1 d . . .
H34A H 0.2904 0.6718 0.8279 0.050 Uiso 1 1 calc R . .
H34B H 0.3657 0.7417 0.8158 0.050 Uiso 1 1 calc R . .
H34C H 0.2735 0.7602 0.8587 0.050 Uiso 1 1 calc R . .
C35 C 0.2923(3) 0.6546(3) 0.9902(2) 0.0350(10) Uani 1 1 d . . .
H35A H 0.2608 0.6064 0.9725 0.052 Uiso 1 1 calc R . .
H35B H 0.2466 0.6978 0.9971 0.052 Uiso 1 1 calc R . .
H35C H 0.3222 0.6415 1.0336 0.052 Uiso 1 1 calc R . .
C36 C 0.4397(3) 0.7825(2) 0.9660(2) 0.0305(9) Uani 1 1 d . . .
C37 C 0.5273(3) 0.8061(3) 0.9247(3) 0.0555(13) Uani 1 1 d . . .
H37A H 0.5559 0.8542 0.9450 0.083 Uiso 1 1 calc R . .
H37B H 0.5095 0.8178 0.8776 0.083 Uiso 1 1 calc R . .
H37C H 0.5719 0.7613 0.9255 0.083 Uiso 1 1 calc R . .
C38 C 0.4690(3) 0.7685(3) 1.0406(2) 0.0454(12) Uani 1 1 d . . .
H38A H 0.4984 0.8176 1.0584 0.068 Uiso 1 1 calc R . .
H38B H 0.5132 0.7234 1.0428 0.068 Uiso 1 1 calc R . .
H38C H 0.4139 0.7556 1.0679 0.068 Uiso 1 1 calc R . .
C39 C 0.3701(3) 0.8535(3) 0.9650(3) 0.0520(13) Uani 1 1 d . . .
H39A H 0.3996 0.9017 0.9844 0.078 Uiso 1 1 calc R . .
H39B H 0.3151 0.8392 0.9919 0.078 Uiso 1 1 calc R . .
H39C H 0.3514 0.8646 0.9180 0.078 Uiso 1 1 calc R . .
C40 C 0.6536(3) 0.4436(2) 0.85711(19) 0.0248(9) Uani 1 1 d . . .
C41 C 0.6057(3) 0.3749(2) 0.8861(2) 0.0333(10) Uani 1 1 d . . .
H41A H 0.5521 0.3457 0.8649 0.040 Uiso 1 1 calc R . .
C42 C 0.6479(3) 0.3548(3) 0.9492(2) 0.0393(11) Uani 1 1 d . . .
H42A H 0.6307 0.3083 0.9792 0.047 Uiso 1 1 calc R . .
C43 C 0.7205(3) 0.4111(3) 0.9609(2) 0.0393(11) Uani 1 1 d . . .
H43A H 0.7633 0.4114 1.0011 0.047 Uiso 1 1 calc R . .
C44 C 0.7217(3) 0.4671(3) 0.9066(2) 0.0297(10) Uani 1 1 d . . .
H44A H 0.7652 0.5140 0.9022 0.036 Uiso 1 1 calc R . .
C45 C 0.4621(3) 0.4928(3) 0.9889(2) 0.0336(10) Uani 1 1 d . . .
H45A H 0.4045 0.4649 0.9726 0.040 Uiso 1 1 calc R . .
C46 C 0.5209(3) 0.4649(3) 1.0426(2) 0.0454(13) Uani 1 1 d . . .
H46A H 0.5104 0.4163 1.0719 0.054 Uiso 1 1 calc R . .
C47 C 0.5943(3) 0.5210(3) 1.0482(2) 0.0434(12) Uani 1 1 d . . .
H47A H 0.6461 0.5183 1.0821 0.052 Uiso 1 1 calc R . .
C48 C 0.5837(3) 0.5811(3) 0.9981(2) 0.0393(11) Uani 1 1 d . . .
H48A H 0.6267 0.6278 0.9904 0.047 Uiso 1 1 calc R . .
C49 C 0.4992(2) 0.5656(2) 0.96125(18) 0.0263(8) Uani 1 1 d . . .
C50 C 0.0785(3) 0.3641(3) 0.8949(2) 0.0355(10) Uani 1 1 d . . .
H50A H 0.0756 0.3297 0.8562 0.043 Uiso 1 1 calc R . .
Fe1 Fe 0.59548(4) 0.46927(3) 0.95483(3) 0.02553(13) Uani 1 1 d . . .

loop_
_atom_site_aniso_label
_atom_site_aniso_U_11
_atom_site_aniso_U_22
_atom_site_aniso_U_33
_atom_site_aniso_U_23
_atom_site_aniso_U_13
_atom_site_aniso_U_12
Y1 0.01860(16) 0.02473(16) 0.02014(15) 0.0007(2) -0.00053(16) 0.00072(15)
Si1 0.0217(5) 0.0298(6) 0.0210(5) -0.0005(5) 0.0013(4) 0.0017(5)
Si2 0.0253(6) 0.0251(6) 0.0223(5) 0.0006(5) -0.0010(4) 0.0029(5)
N1 0.0199(17) 0.0306(19) 0.0223(15) 0.0030(14) -0.0028(13) 0.0014(14)
N2 0.0242(18) 0.0251(18) 0.0204(17) 0.0009(14) -0.0032(14) 0.0032(14)
N3 0.0180(16) 0.0258(17) 0.0279(17) 0.0049(14) 0.0000(13) 0.0008(13)
N4 0.0263(18) 0.0249(18) 0.0230(17) 0.0001(14) 0.0048(15) 0.0012(14)
C1 0.024(2) 0.022(2) 0.023(2) 0.0038(16) 0.0069(16) -0.0031(16)
C2 0.027(2) 0.022(2) 0.0197(19) -0.0032(16) 0.0069(16) 0.0033(16)
C3 0.030(2) 0.030(2) 0.025(2) -0.0055(17) 0.0043(18) -0.0006(18)
C4 0.030(2) 0.050(3) 0.030(2) -0.008(2) -0.0010(18) 0.011(2)
C5 0.050(3) 0.026(2) 0.033(2) 0.0026(19) -0.001(2) 0.008(2)
C6 0.047(3) 0.030(2) 0.024(2) 0.0023(18) 0.004(2) -0.001(2)
C7 0.033(2) 0.020(2) 0.023(2) -0.0012(16) 0.0062(17) 0.0027(17)
C8 0.034(2) 0.020(2) 0.035(2) -0.0012(18) 0.0057(18) -0.0040(17)
C9 0.029(2) 0.025(2) 0.0213(19) -0.0022(16) 0.0041(16) -0.0015(17)
C10 0.035(2) 0.031(2) 0.036(2) -0.0018(18) 0.0015(19) -0.0052(19)
C11 0.0260(18) 0.0222(19) 0.0217(18) 0.0013(18) 0.0034(17) -0.0012(14)
C12 0.0171(18) 0.026(2) 0.025(2) 0.0063(16) 0.0000(15) -0.0051(16)
C13 0.025(2) 0.028(2) 0.028(2) 0.0021(17) 0.0005(16) -0.0044(16)
C14 0.022(2) 0.036(2) 0.040(3) 0.007(2) 0.0032(18) 0.0027(18)
C15 0.026(2) 0.046(3) 0.040(3) 0.010(2) -0.0082(19) -0.009(2)
C16 0.034(2) 0.033(2) 0.032(2) -0.0020(19) -0.0037(19) -0.0115(19)
C17 0.025(2) 0.022(2) 0.035(2) 0.0028(17) -0.0009(17) -0.0079(16)
C18 0.033(2) 0.022(2) 0.031(2) -0.0052(17) 0.0054(18) -0.0101(17)
C19 0.033(2) 0.019(2) 0.029(2) -0.0011(17) 0.0039(18) -0.0093(17)
C20 0.030(2) 0.036(3) 0.043(3) -0.006(2) 0.006(2) -0.0067(19)
C21 0.026(2) 0.027(2) 0.029(2) 0.0038(17) 0.0017(17) -0.0005(17)
C22 0.030(2) 0.024(2) 0.028(2) 0.0133(17) -0.0001(17) -0.0005(17)
C23 0.031(2) 0.029(2) 0.029(2) 0.0100(17) -0.0004(18) -0.0036(17)
C24 0.047(3) 0.035(3) 0.031(2) 0.009(2) 0.007(2) 0.002(2)
C25 0.028(2) 0.050(3) 0.044(3) 0.018(2) 0.009(2) 0.007(2)
C26 0.029(2) 0.062(3) 0.049(3) 0.011(3) -0.006(2) -0.013(2)
C28 0.027(2) 0.041(3) 0.034(2) -0.0001(19) 0.0021(18) -0.0036(19)
C29 0.033(2) 0.040(3) 0.020(2) -0.0007(18) 0.0026(17) -0.0016(19)
C30 0.026(2) 0.034(2) 0.033(2) -0.0002(19) 0.0040(18) 0.0091(18)
C31 0.050(3) 0.045(3) 0.047(3) 0.002(2) 0.001(2) 0.024(2)
C32 0.033(2) 0.048(3) 0.041(3) -0.010(2) 0.005(2) 0.011(2)
C33 0.045(3) 0.031(2) 0.055(3) -0.008(2) -0.003(2) 0.007(2)
C34 0.028(2) 0.039(2) 0.033(2) -0.0047(18) -0.0068(17) 0.0105(19)
C35 0.037(2) 0.031(2) 0.037(2) 0.000(2) 0.006(2) 0.002(2)
C36 0.031(2) 0.029(2) 0.032(2) -0.0015(18) -0.0012(18) -0.0010(18)
C37 0.058(3) 0.049(3) 0.060(3) -0.012(3) 0.015(3) -0.021(3)
C38 0.051(3) 0.044(3) 0.042(3) -0.014(2) -0.019(2) 0.002(2)
C39 0.063(3) 0.030(2) 0.063(3) -0.013(2) -0.018(3) 0.012(2)
C40 0.0173(19) 0.029(2) 0.028(2) -0.0002(17) 0.0012(16) 0.0051(16)
C41 0.038(3) 0.027(2) 0.034(2) 0.0082(18) 0.0073(19) 0.0010(19)
C42 0.053(3) 0.031(2) 0.034(2) 0.012(2) 0.014(2) 0.014(2)
C43 0.027(2) 0.057(3) 0.035(2) 0.006(2) 0.000(2) 0.016(2)
C44 0.021(2) 0.042(3) 0.026(2) 0.0034(19) -0.0004(16) 0.0023(19)
C45 0.031(2) 0.047(3) 0.022(2) 0.011(2) 0.0082(18) 0.017(2)
C46 0.041(3) 0.065(4) 0.030(2) 0.011(2) 0.011(2) 0.026(3)
C47 0.051(3) 0.057(3) 0.022(2) -0.011(2) -0.014(2) 0.027(3)
C48 0.038(3) 0.044(3) 0.036(2) -0.011(2) -0.014(2) 0.009(2)
C49 0.029(2) 0.030(2) 0.0201(19) -0.0052(17) 0.0006(19) 0.0055(17)
C50 0.038(3) 0.039(3) 0.030(2) 0.0048(19) -0.0008(19) -0.010(2)
Fe1 0.0255(3) 0.0311(3) 0.0200(3) 0.0033(3) -0.0008(2) 0.0059(2)

loop_
_atom_type_symbol
_atom_type_description
_atom_type_scat_dispersion_real
_atom_type_scat_dispersion_imag
_atom_type_scat_source
C C 0.0033 0.0016 'International Tables Vol C Tables 4.2.6.8 and 6.1.1.4'
H H 0.0000 0.0000 'International Tables Vol C Tables 4.2.6.8 and 6.1.1.4'
N N 0.0061 0.0033 'International Tables Vol C Tables 4.2.6.8 and 6.1.1.4'
Si Si 0.0817 0.0704 'International Tables Vol C Tables 4.2.6.8 and 6.1.1.4'
Fe Fe 0.3463 0.8444 'International Tables Vol C Tables 4.2.6.8 and 6.1.1.4'
Y Y -2.7962 3.5667 'International Tables Vol C Tables 4.2.6.8 and 6.1.1.4'

loop_
_geom_angle_atom_site_label_1
_geom_angle_atom_site_label_2
_geom_angle_atom_site_label_3
_geom_angle
_geom_angle_site_symmetry_1
_geom_angle_site_symmetry_3
_geom_angle_publ_flag
N1 Y1 N2 128.81(12) . . ?
N1 Y1 N3 116.18(11) . . ?
N2 Y1 N3 111.71(11) . . ?
N1 Y1 N4 100.76(11) . . ?
N2 Y1 N4 93.96(9) . . ?
N3 Y1 N4 92.64(11) . . ?
N1 Y1 C40 30.91(11) . . ?
N2 Y1 C40 110.38(12) . . ?
N3 Y1 C40 115.15(11) . . ?
N4 Y1 C40 130.50(11) . . ?
N1 Y1 C49 109.21(11) . . ?
N2 Y1 C49 31.01(11) . . ?
N3 Y1 C49 113.38(11) . . ?
N4 Y1 C49 123.90(11) . . ?
C40 Y1 C49 83.11(11) . . ?
N1 Y1 Fe1 72.76(8) . . ?
N2 Y1 Fe1 72.64(8) . . ?
N3 Y1 Fe1 113.42(8) . . ?
N4 Y1 Fe1 153.51(8) . . ?
C40 Y1 Fe1 42.82(8) . . ?
C49 Y1 Fe1 42.19(8) . . ?
N1 Si1 C29 107.02(17) . . ?
N1 Si1 C28 112.59(17) . . ?
C29 Si1 C28 107.60(19) . . ?
N1 Si1 C30 112.14(17) . . ?
C29 Si1 C30 108.84(18) . . ?
C28 Si1 C30 108.50(19) . . ?
N2 Si2 C35 111.52(17) . . ?
N2 Si2 C34 107.90(16) . . ?
C35 Si2 C34 107.69(19) . . ?
N2 Si2 C36 114.31(16) . . ?
C35 Si2 C36 106.87(19) . . ?
C34 Si2 C36 108.33(18) . . ?
C40 N1 Si1 117.6(2) . . ?
C40 N1 Y1 94.5(2) . . ?
Si1 N1 Y1 147.60(18) . . ?
C49 N2 Si2 119.4(2) . . ?
C49 N2 Y1 95.2(2) . . ?
Si2 N2 Y1 142.17(17) . . ?
C19 N3 C11 114.4(3) . . ?
C19 N3 Y1 124.4(2) . . ?
C11 N3 Y1 117.8(2) . . ?
C1 N4 C9 118.4(3) . . ?
C1 N4 Y1 114.5(2) . . ?
C9 N4 Y1 125.7(2) . . ?
N4 C1 C2 124.6(3) . . ?
N4 C1 H1A 117.7 . . ?
C2 C1 H1A 117.7 . . ?
C1 C2 C3 122.8(4) . . ?
C1 C2 C7 117.4(3) . . ?
C3 C2 C7 119.8(4) . . ?
C4 C3 C2 119.9(4) . . ?
C4 C3 H3A 120.1 . . ?
C2 C3 H3A 120.1 . . ?
C3 C4 C5 120.2(4) . . ?
C3 C4 H4A 119.9 . . ?
C5 C4 H4A 119.9 . . ?
C6 C5 C4 121.1(4) . . ?
C6 C5 H5A 119.5 . . ?
C4 C5 H5A 119.5 . . ?
C5 C6 C7 120.9(4) . . ?
C5 C6 H6A 119.6 . . ?
C7 C6 H6A 119.6 . . ?
C6 C7 C8 124.5(4) . . ?
C6 C7 C2 118.1(4) . . ?
C8 C7 C2 117.4(3) . . ?
C9 C8 C7 121.1(4) . . ?
C9 C8 H8A 119.5 . . ?
C7 C8 H8A 119.5 . . ?
C8 C9 N4 120.9(3) . . ?
C8 C9 C10 122.9(3) . . ?
N4 C9 C10 116.2(3) . . ?
C9 C10 H10A 109.5 . . ?
C9 C10 H10B 109.5 . . ?
H10A C10 H10B 109.5 . . ?
C9 C10 H10C 109.5 . . ?
H10A C10 H10C 109.5 . . ?
H10B C10 H10C 109.5 . . ?
N3 C11 C12 113.1(3) . . ?
N3 C11 C21 110.2(3) . . ?
C12 C11 C21 109.8(3) . . ?
N3 C11 H11A 107.9 . . ?
C12 C11 H11A 107.9 . . ?
C21 C11 H11A 107.9 . . ?
C13 C12 C17 119.7(3) . . ?
C13 C12 C11 123.8(3) . . ?
C17 C12 C11 116.4(3) . . ?
C14 C13 C12 121.3(4) . . ?
C14 C13 H13A 119.3 . . ?
C12 C13 H13A 119.3 . . ?
C13 C14 C15 119.3(4) . . ?
C13 C14 H14A 120.4 . . ?
C15 C14 H14A 120.4 . . ?
C14 C15 C16 120.3(4) . . ?
C14 C15 H15A 119.8 . . ?
C16 C15 H15A 119.8 . . ?
C17 C16 C15 121.0(4) . . ?
C17 C16 H16A 119.5 . . ?
C15 C16 H16A 119.5 . . ?
C16 C17 C12 118.2(4) . . ?
C16 C17 C18 124.3(4) . . ?
C12 C17 C18 117.2(3) . . ?
C19 C18 C17 121.2(4) . . ?
C19 C18 H18A 119.4 . . ?
C17 C18 H18A 119.4 . . ?
C18 C19 N3 122.7(4) . . ?
C18 C19 C20 120.5(4) . . ?
N3 C19 C20 116.6(3) . . ?
C19 C20 H20A 109.5 . . ?
C19 C20 H20B 109.5 . . ?
H20A C20 H20B 109.5 . . ?
C19 C20 H20C 109.5 . . ?
H20A C20 H20C 109.5 . . ?
H20B C20 H20C 109.5 . . ?
C22 C21 C11 113.1(3) . . ?
C22 C21 H21A 108.9 . . ?
C11 C21 H21A 108.9 . . ?
C22 C21 H21B 108.9 . . ?
C11 C21 H21B 108.9 . . ?
H21A C21 H21B 107.8 . . ?
C50 C22 C23 117.4(4) . . ?
C50 C22 C21 121.3(4) . . ?
C23 C22 C21 121.2(4) . . ?
C24 C23 C22 122.0(4) . . ?
C24 C23 H23A 119.0 . . ?
C22 C23 H23A 119.0 . . ?
C23 C24 C25 120.1(4) . . ?
C23 C24 H24A 120.0 . . ?
C25 C24 H24A 120.0 . . ?
C26 C25 C24 119.5(4) . . ?
C26 C25 H25A 120.3 . . ?
C24 C25 H25A 120.3 . . ?
C25 C26 C50 120.1(4) . . ?
C25 C26 H26A 119.9 . . ?
C50 C26 H26A 119.9 . . ?
Si1 C28 H28A 109.5 . . ?
Si1 C28 H28B 109.5 . . ?
H28A C28 H28B 109.5 . . ?
Si1 C28 H28C 109.5 . . ?
H28A C28 H28C 109.5 . . ?
H28B C28 H28C 109.5 . . ?
Si1 C29 H29A 109.5 . . ?
Si1 C29 H29B 109.5 . . ?
H29A C29 H29B 109.5 . . ?
Si1 C29 H29C 109.5 . . ?
H29A C29 H29C 109.5 . . ?
H29B C29 H29C 109.5 . . ?
C33 C30 C31 108.8(4) . . ?
C33 C30 C32 108.7(3) . . ?
C31 C30 C32 107.9(3) . . ?
C33 C30 Si1 109.3(3) . . ?
C31 C30 Si1 112.3(3) . . ?
C32 C30 Si1 109.8(3) . . ?
C30 C31 H31A 109.5 . . ?
C30 C31 H31B 109.5 . . ?
H31A C31 H31B 109.5 . . ?
C30 C31 H31C 109.5 . . ?
H31A C31 H31C 109.5 . . ?
H31B C31 H31C 109.5 . . ?
C30 C32 H32A 109.5 . . ?
C30 C32 H32B 109.5 . . ?
H32A C32 H32B 109.5 . . ?
C30 C32 H32C 109.5 . . ?
H32A C32 H32C 109.5 . . ?
H32B C32 H32C 109.5 . . ?
C30 C33 H33A 109.5 . . ?
C30 C33 H33B 109.5 . . ?
H33A C33 H33B 109.5 . . ?
C30 C33 H33C 109.5 . . ?
H33A C33 H33C 109.5 . . ?
H33B C33 H33C 109.5 . . ?
Si2 C34 H34A 109.5 . . ?
Si2 C34 H34B 109.5 . . ?
H34A C34 H34B 109.5 . . ?
Si2 C34 H34C 109.5 . . ?
H34A C34 H34C 109.5 . . ?
H34B C34 H34C 109.5 . . ?
Si2 C35 H35A 109.5 . . ?
Si2 C35 H35B 109.5 . . ?
H35A C35 H35B 109.5 . . ?
Si2 C35 H35C 109.5 . . ?
H35A C35 H35C 109.5 . . ?
H35B C35 H35C 109.5 . . ?
C39 C36 C38 107.6(3) . . ?
C39 C36 C37 109.2(4) . . ?
C38 C36 C37 108.3(4) . . ?
C39 C36 Si2 109.4(3) . . ?
C38 C36 Si2 111.6(3) . . ?
C37 C36 Si2 110.7(3) . . ?
C36 C37 H37A 109.5 . . ?
C36 C37 H37B 109.5 . . ?
H37A C37 H37B 109.5 . . ?
C36 C37 H37C 109.5 . . ?
H37A C37 H37C 109.5 . . ?
H37B C37 H37C 109.5 . . ?
C36 C38 H38A 109.5 . . ?
C36 C38 H38B 109.5 . . ?
H38A C38 H38B 109.5 . . ?
C36 C38 H38C 109.5 . . ?
H38A C38 H38C 109.5 . . ?
H38B C38 H38C 109.5 . . ?
C36 C39 H39A 109.5 . . ?
C36 C39 H39B 109.5 . . ?
H39A C39 H39B 109.5 . . ?
C36 C39 H39C 109.5 . . ?
H39A C39 H39C 109.5 . . ?
H39B C39 H39C 109.5 . . ?
N1 C40 C44 128.3(4) . . ?
N1 C40 C41 126.0(4) . . ?
C44 C40 C41 105.7(3) . . ?
N1 C40 Fe1 129.0(2) . . ?
C44 C40 Fe1 66.6(2) . . ?
C41 C40 Fe1 67.4(2) . . ?
N1 C40 Y1 54.62(17) . . ?
C44 C40 Y1 126.5(3) . . ?
C41 C40 Y1 94.4(2) . . ?
Fe1 C40 Y1 77.16(11) . . ?
C42 C41 C40 108.9(4) . . ?
C42 C41 Fe1 68.7(2) . . ?
C40 C41 Fe1 72.5(2) . . ?
C42 C41 H41A 125.5 . . ?
C40 C41 H41A 125.5 . . ?
Fe1 C41 H41A 125.5 . . ?
C43 C42 C41 107.7(4) . . ?
C43 C42 Fe1 69.7(2) . . ?
C41 C42 Fe1 70.9(2) . . ?
C43 C42 H42A 126.1 . . ?
C41 C42 H42A 126.1 . . ?
Fe1 C42 H42A 126.1 . . ?
C44 C43 C42 108.4(4) . . ?
C44 C43 Fe1 70.0(2) . . ?
C42 C43 Fe1 69.6(2) . . ?
C44 C43 H43A 125.8 . . ?
C42 C43 H43A 125.8 . . ?
Fe1 C43 H43A 125.8 . . ?
C43 C44 C40 109.1(4) . . ?
C43 C44 Fe1 69.6(2) . . ?
C40 C44 Fe1 73.4(2) . . ?
C43 C44 H44A 125.4 . . ?
C40 C44 H44A 125.4 . . ?
Fe1 C44 H44A 125.4 . . ?
C49 C45 C46 109.5(4) . . ?
C49 C45 Fe1 71.9(2) . . ?
C46 C45 Fe1 68.3(2) . . ?
C49 C45 H45A 125.2 . . ?
C46 C45 H45A 125.2 . . ?
Fe1 C45 H45A 125.2 . . ?
C47 C46 C45 106.7(4) . . ?
C47 C46 Fe1 69.4(2) . . ?
C45 C46 Fe1 70.9(2) . . ?
C47 C46 H46A 126.6 . . ?
C45 C46 H46A 126.6 . . ?
Fe1 C46 H46A 126.6 . . ?
C48 C47 C46 109.2(4) . . ?
C48 C47 Fe1 70.4(2) . . ?
C46 C47 Fe1 70.0(2) . . ?
C48 C47 H47A 125.4 . . ?
C46 C47 H47A 125.4 . . ?
Fe1 C47 H47A 125.4 . . ?
C47 C48 C49 108.6(4) . . ?
C47 C48 Fe1 69.1(2) . . ?
C49 C48 Fe1 72.5(2) . . ?
C47 C48 H48A 125.7 . . ?
C49 C48 H48A 125.7 . . ?
Fe1 C48 H48A 125.7 . . ?
N2 C49 C45 125.6(3) . . ?
N2 C49 C48 128.5(4) . . ?
C45 C49 C48 105.9(4) . . ?
N2 C49 Fe1 129.1(3) . . ?
C45 C49 Fe1 68.3(2) . . ?
C48 C49 Fe1 67.1(2) . . ?
N2 C49 Y1 53.80(17) . . ?
C45 C49 Y1 98.8(2) . . ?
C48 C49 Y1 123.6(3) . . ?
Fe1 C49 Y1 76.90(11) . . ?
C22 C50 C26 120.9(4) . . ?
C22 C50 H50A 119.6 . . ?
C26 C50 H50A 119.6 . . ?
C47 Fe1 C46 40.67(19) . . ?
C47 Fe1 C42 116.39(17) . . ?
C46 Fe1 C42 102.00(18) . . ?
C47 Fe1 C43 98.78(18) . . ?
C46 Fe1 C43 113.41(18) . . ?
C42 Fe1 C43 40.65(17) . . ?
C47 Fe1 C48 40.47(17) . . ?
C46 Fe1 C48 68.6(2) . . ?
C42 Fe1 C48 153.28(18) . . ?
C43 Fe1 C48 118.35(18) . . ?
C47 Fe1 C44 115.76(19) . . ?
C46 Fe1 C44 149.31(18) . . ?
C42 Fe1 C44 68.34(17) . . ?
C43 Fe1 C44 40.45(16) . . ?
C48 Fe1 C44 106.42(18) . . ?
C47 Fe1 C45 67.62(18) . . ?
C46 Fe1 C45 40.77(16) . . ?
C42 Fe1 C45 122.33(18) . . ?
C43 Fe1 C45 152.33(17) . . ?
C48 Fe1 C45 67.52(19) . . ?
C44 Fe1 C45 167.15(16) . . ?
C47 Fe1 C41 155.61(17) . . ?
C46 Fe1 C41 124.4(2) . . ?
C42 Fe1 C41 40.39(16) . . ?
C43 Fe1 C41 67.71(18) . . ?
C48 Fe1 C41 163.88(17) . . ?
C44 Fe1 C41 67.75(17) . . ?
C45 Fe1 C41 114.79(18) . . ?
C47 Fe1 C49 67.80(15) . . ?
C46 Fe1 C49 68.35(17) . . ?
C42 Fe1 C49 160.76(17) . . ?
C43 Fe1 C49 158.06(17) . . ?
C48 Fe1 C49 40.41(15) . . ?
C44 Fe1 C49 128.39(16) . . ?
C45 Fe1 C49 39.81(16) . . ?
C41 Fe1 C49 130.84(16) . . ?
C47 Fe1 C40 154.38(19) . . ?
C46 Fe1 C40 164.1(2) . . ?
C42 Fe1 C40 67.79(16) . . ?
C43 Fe1 C40 67.37(16) . . ?
C48 Fe1 C40 125.94(18) . . ?
C44 Fe1 C40 39.98(15) . . ?
C45 Fe1 C40 133.72(16) . . ?
C41 Fe1 C40 40.16(15) . . ?
C49 Fe1 C40 117.35(14) . . ?
C47 Fe1 Y1 128.35(12) . . ?
C46 Fe1 Y1 117.64(13) . . ?
C42 Fe1 Y1 114.04(13) . . ?
C43 Fe1 Y1 127.35(13) . . ?
C48 Fe1 Y1 92.00(12) . . ?
C44 Fe1 Y1 92.37(11) . . ?
C45 Fe1 Y1 76.87(11) . . ?
C41 Fe1 Y1 73.67(12) . . ?
C49 Fe1 Y1 60.91(10) . . ?
C40 Fe1 Y1 60.03(10) . . ?

loop_
_geom_bond_atom_site_label_1
_geom_bond_atom_site_label_2
_geom_bond_distance
_geom_bond_site_symmetry_2
_geom_bond_publ_flag
Y1 N1 2.227(3) . ?
Y1 N2 2.228(3) . ?
Y1 N3 2.277(3) . ?
Y1 N4 2.468(3) . ?
Y1 C40 2.723(4) . ?
Y1 C49 2.750(4) . ?
Y1 Fe1 3.0653(7) . ?
Si1 N1 1.722(3) . ?
Si1 C29 1.870(4) . ?
Si1 C28 1.873(4) . ?
Si1 C30 1.907(4) . ?
Si2 N2 1.723(3) . ?
Si2 C35 1.865(4) . ?
Si2 C34 1.872(4) . ?
Si2 C36 1.907(4) . ?
N1 C40 1.403(5) . ?
N2 C49 1.423(5) . ?
N3 C19 1.376(5) . ?
N3 C11 1.469(4) . ?
N4 C1 1.327(5) . ?
N4 C9 1.383(5) . ?
C1 C2 1.399(5) . ?
C1 H1A 0.9500 . ?
C2 C3 1.414(5) . ?
C2 C7 1.421(5) . ?
C3 C4 1.370(6) . ?
C3 H3A 0.9500 . ?
C4 C5 1.399(6) . ?
C4 H4A 0.9500 . ?
C5 C6 1.357(6) . ?
C5 H5A 0.9500 . ?
C6 C7 1.412(5) . ?
C6 H6A 0.9500 . ?
C7 C8 1.419(5) . ?
C8 C9 1.369(5) . ?
C8 H8A 0.9500 . ?
C9 C10 1.487(5) . ?
C10 H10A 0.9800 . ?
C10 H10B 0.9800 . ?
C10 H10C 0.9800 . ?
C11 C12 1.519(5) . ?
C11 C21 1.566(5) . ?
C11 H11A 1.0000 . ?
C12 C13 1.383(5) . ?
C12 C17 1.420(5) . ?
C13 C14 1.379(5) . ?
C13 H13A 0.9500 . ?
C14 C15 1.384(6) . ?
C14 H14A 0.9500 . ?
C15 C16 1.394(6) . ?
C15 H15A 0.9500 . ?
C16 C17 1.384(5) . ?
C16 H16A 0.9500 . ?
C17 C18 1.439(5) . ?
C18 C19 1.369(5) . ?
C18 H18A 0.9500 . ?
C19 C20 1.491(5) . ?
C20 H20A 0.9800 . ?
C20 H20B 0.9800 . ?
C20 H20C 0.9800 . ?
C21 C22 1.506(5) . ?
C21 H21A 0.9900 . ?
C21 H21B 0.9900 . ?
C22 C50 1.392(5) . ?
C22 C23 1.392(5) . ?
C23 C24 1.371(5) . ?
C23 H23A 0.9500 . ?
C24 C25 1.386(6) . ?
C24 H24A 0.9500 . ?
C25 C26 1.376(7) . ?
C25 H25A 0.9500 . ?
C26 C50 1.398(6) . ?
C26 H26A 0.9500 . ?
C28 H28A 0.9800 . ?
C28 H28B 0.9800 . ?
C28 H28C 0.9800 . ?
C29 H29A 0.9800 . ?
C29 H29B 0.9800 . ?
C29 H29C 0.9800 . ?
C30 C33 1.531(6) . ?
C30 C31 1.536(6) . ?
C30 C32 1.544(5) . ?
C31 H31A 0.9800 . ?
C31 H31B 0.9800 . ?
C31 H31C 0.9800 . ?
C32 H32A 0.9800 . ?
C32 H32B 0.9800 . ?
C32 H32C 0.9800 . ?
C33 H33A 0.9800 . ?
C33 H33B 0.9800 . ?
C33 H33C 0.9800 . ?
C34 H34A 0.9800 . ?
C34 H34B 0.9800 . ?
C34 H34C 0.9800 . ?
C35 H35A 0.9800 . ?
C35 H35B 0.9800 . ?
C35 H35C 0.9800 . ?
C36 C39 1.541(6) . ?
C36 C38 1.543(6) . ?
C36 C37 1.547(6) . ?
C37 H37A 0.9800 . ?
C37 H37B 0.9800 . ?
C37 H37C 0.9800 . ?
C38 H38A 0.9800 . ?
C38 H38B 0.9800 . ?
C38 H38C 0.9800 . ?
C39 H39A 0.9800 . ?
C39 H39B 0.9800 . ?
C39 H39C 0.9800 . ?
C40 C44 1.433(5) . ?
C40 C41 1.445(5) . ?
C40 Fe1 2.137(4) . ?
C41 C42 1.418(6) . ?
C41 Fe1 2.068(4) . ?
C41 H41A 1.0000 . ?
C42 C43 1.417(6) . ?
C42 Fe1 2.040(4) . ?
C42 H42A 1.0000 . ?
C43 C44 1.414(6) . ?
C43 Fe1 2.042(4) . ?
C43 H43A 1.0000 . ?
C44 Fe1 2.047(4) . ?
C44 H44A 1.0000 . ?
C45 C49 1.424(6) . ?
C45 C46 1.428(6) . ?
C45 Fe1 2.067(4) . ?
C45 H45A 1.0000 . ?
C46 C47 1.410(6) . ?
C46 Fe1 2.033(4) . ?
C46 H46A 1.0000 . ?
C47 C48 1.407(6) . ?
C47 Fe1 2.025(4) . ?
C47 H47A 1.0000 . ?
C48 C49 1.437(5) . ?
C48 Fe1 2.042(4) . ?
C48 H48A 1.0000 . ?
C49 Fe1 2.114(4) . ?
C50 H50A 0.9500 . ?
